data_7105121
loop_
_publ_author_name
'Nicolaou, K C'
'Dong, Lin'
'Deng, Lujiang'
'Talbot, Adam C'
'Chen, David Y-K'

_publ_section_title
;
 Synthesis of functionalized maoecrystal V core structures.
;
_journal_issue 1
_journal_name_full 'Chemical communications (Cambridge, England)'
_journal_page_first 70
_journal_page_last 72
_journal_paper_doi 10.1039/b917045f
_journal_volume 46
_journal_year 2009
_chemical_formula_moiety 'C19 H22 O7'
_chemical_formula_sum 'C19 H22 O7'
_chemical_formula_weight 362.37
_chemical_name_systematic
;
?
;
_space_group_IT_number 14
_symmetry_cell_setting monoclinic
_symmetry_space_group_name_Hall '-P 2ybc'
_symmetry_space_group_name_H-M 'P 1 21/c 1'
_atom_sites_solution_hydrogens geom
_atom_sites_solution_primary direct
_atom_sites_solution_secondary difmap
_audit_creation_method SHELXL-97
_cell_angle_alpha 90.00
_cell_angle_beta 108.23(3)
_cell_angle_gamma 90.00
_cell_formula_units_Z 4
_cell_length_a 13.838(3)
_cell_length_b 7.0826(14)
_cell_length_c 17.443(4)
_cell_measurement_reflns_used 4298
_cell_measurement_temperature 113(2)
_cell_measurement_theta_max 30.9245
_cell_measurement_theta_min 2.4590
_cell_volume 1623.7(6)
_computing_cell_refinement 'CrystalClear (Rigaku Inc., 2007)'
_computing_data_collection 'CrystalClear (Rigaku Inc., 2007)'
_computing_data_reduction 'CrystalClear (Rigaku Inc., 2007)'
_computing_molecular_graphics ORTEP-3
_computing_publication_material 'SHELXL-97 (Sheldrick, 1997)'
_computing_structure_refinement 'SHELXL-97 (Sheldrick, 1997)'
_computing_structure_solution 'SHELXS-97 (Sheldrick, 1990)'
_diffrn_ambient_temperature 113(2)
_diffrn_measured_fraction_theta_full 0.993
_diffrn_measured_fraction_theta_max 0.993
_diffrn_measurement_device_type 'CCD area deterctor'
_diffrn_measurement_method '\w scans'
_diffrn_radiation_monochromator graphite
_diffrn_radiation_source 'fine-focus sealed tube'
_diffrn_radiation_type MoK\a
_diffrn_radiation_wavelength 0.71073
_diffrn_reflns_av_R_equivalents 0.0183
_diffrn_reflns_av_sigmaI/netI 0.0174
_diffrn_reflns_limit_h_max 18
_diffrn_reflns_limit_h_min -17
_diffrn_reflns_limit_k_max 9
_diffrn_reflns_limit_k_min -9
_diffrn_reflns_limit_l_max 23
_diffrn_reflns_limit_l_min -21
_diffrn_reflns_number 11807
_diffrn_reflns_theta_full 28.28
_diffrn_reflns_theta_max 28.28
_diffrn_reflns_theta_min 1.55
_exptl_absorpt_coefficient_mu 0.113
_exptl_absorpt_correction_T_max 0.9755
_exptl_absorpt_correction_T_min 0.9561
_exptl_absorpt_correction_type multi-scan
_exptl_absorpt_process_details 'Blessing, R.H. (1995) Acta Cryst A51, 33-38'
_exptl_crystal_colour colorless
_exptl_crystal_density_diffrn 1.482
_exptl_crystal_density_method 'not measured'
_exptl_crystal_description block
_exptl_crystal_F_000 768
_exptl_crystal_size_max 0.40
_exptl_crystal_size_mid 0.33
_exptl_crystal_size_min 0.22
_refine_diff_density_max 0.384
_refine_diff_density_min -0.297
_refine_diff_density_rms 0.075
_refine_ls_extinction_method none
_refine_ls_goodness_of_fit_ref 1.124
_refine_ls_hydrogen_treatment constr
_refine_ls_matrix_type full
_refine_ls_number_parameters 237
_refine_ls_number_reflns 4007
_refine_ls_number_restraints 0
_refine_ls_restrained_S_all 1.124
_refine_ls_R_factor_all 0.0456
_refine_ls_R_factor_gt 0.0430
_refine_ls_shift/su_max 0.001
_refine_ls_shift/su_mean 0.000
_refine_ls_structure_factor_coef Fsqd
_refine_ls_weighting_details 'calc w=1/[\s^2^(Fo^2^)+(0.0676P)^2^+0.5779P] where P=(Fo^2^+2Fc^2^)/3'
_refine_ls_weighting_scheme calc
_refine_ls_wR_factor_gt 0.1175
_refine_ls_wR_factor_ref 0.1247
_reflns_number_gt 3836
_reflns_number_total 4007
_reflns_threshold_expression >2sigma(I)
_cod_data_source_file b917045f.txt
_cod_data_source_block shelxs
_cod_depositor_comments
;
The following automatic conversions were performed:
'_symmetry_cell_setting' value 'Monoclinic' changed to 'monoclinic'
according to '/home/saulius/struct/CIF-dictionaries/cif_core.dic'
dictionary named 'cif_core.dic' version 2.4.1 from 2010-06-29.

Automatic conversion script
Id: cif_fix_enum 1527 2010-12-29 10:47:43Z saulius 
;
_cod_original_sg_symbol_H-M 'P 21/c'
_cod_database_code 7105121

loop_
_symmetry_equiv_pos_as_xyz
'x, y, z'
'-x, y+1/2, -z+1/2'
'-x, -y, -z'
'x, -y-1/2, z-1/2'

loop_
_atom_site_label
_atom_site_type_symbol
_atom_site_fract_x
_atom_site_fract_y
_atom_site_fract_z
_atom_site_U_iso_or_equiv
_atom_site_adp_type
_atom_site_occupancy
_atom_site_symmetry_multiplicity
_atom_site_calc_flag
_atom_site_refinement_flags
_atom_site_disorder_assembly
_atom_site_disorder_group
O4 O 0.29511(6) -0.01133(12) 0.41641(5) 0.01813(19) Uani 1 1 d . . .
O2 O 0.46491(7) -0.01095(13) 0.33335(5) 0.0205(2) Uani 1 1 d . . .
O1 O 0.43636(6) 0.25266(13) 0.40481(5) 0.0193(2) Uani 1 1 d . . .
O5 O 0.09386(7) -0.09040(13) 0.29306(6) 0.0220(2) Uani 1 1 d . . .
O3 O 0.14314(8) 0.49217(14) 0.25096(7) 0.0305(2) Uani 1 1 d . . .
O6 O 0.08406(7) -0.23673(13) 0.40154(6) 0.0258(2) Uani 1 1 d . . .
O7 O 0.24781(8) 0.49435(15) 0.57919(6) 0.0315(2) Uani 1 1 d . . .
C1 C 0.06254(9) 0.28259(17) 0.38338(7) 0.0181(2) Uani 1 1 d . . .
H1A H 0.0146 0.2072 0.3402 0.022 Uiso 1 1 calc R . .
H1B H 0.0498 0.4181 0.3701 0.022 Uiso 1 1 calc R . .
C2 C 0.17293(8) 0.23190(16) 0.38997(7) 0.0153(2) Uani 1 1 d . . .
C3 C 0.19789(8) 0.03372(17) 0.42589(7) 0.0160(2) Uani 1 1 d . . .
C4 C 0.20008(9) 0.19590(17) 0.31136(7) 0.0166(2) Uani 1 1 d . . .
C5 C 0.29347(9) 0.05859(17) 0.33852(7) 0.0167(2) Uani 1 1 d . . .
H5 H 0.2769 -0.0514 0.3007 0.020 Uiso 1 1 calc R . .
C6 C 0.11333(9) 0.08086(18) 0.25422(7) 0.0199(2) Uani 1 1 d . . .
H6A H 0.0508 0.1587 0.2372 0.024 Uiso 1 1 calc R . .
H6B H 0.1313 0.0469 0.2053 0.024 Uiso 1 1 calc R . .
C7 C 0.30835(9) 0.40691(18) 0.24815(7) 0.0199(3) Uani 1 1 d . . .
C8 C 0.21673(9) 0.37544(19) 0.52700(8) 0.0216(3) Uani 1 1 d . . .
C9 C 0.20268(9) 0.02983(18) 0.51451(7) 0.0200(2) Uani 1 1 d . . .
H9A H 0.2744 0.0260 0.5495 0.024 Uiso 1 1 calc R . .
H9B H 0.1677 -0.0840 0.5255 0.024 Uiso 1 1 calc R . .
C10 C 0.21207(9) 0.37734(18) 0.26817(7) 0.0199(2) Uani 1 1 d . . .
C11 C 0.53391(10) 0.3341(2) 0.41300(8) 0.0246(3) Uani 1 1 d . . .
H11A H 0.5843 0.2333 0.4194 0.037 Uiso 1 1 calc R . .
H11B H 0.5540 0.4164 0.4605 0.037 Uiso 1 1 calc R . .
H11C H 0.5300 0.4083 0.3647 0.037 Uiso 1 1 calc R . .
C12 C 0.04681(9) 0.23903(19) 0.46578(8) 0.0220(3) Uani 1 1 d . . .
H12A H 0.0098 0.3448 0.4810 0.026 Uiso 1 1 calc R . .
H12B H 0.0050 0.1236 0.4609 0.026 Uiso 1 1 calc R . .
C13 C 0.24183(9) 0.37595(17) 0.44827(7) 0.0186(2) Uani 1 1 d . . .
H13A H 0.3142 0.3419 0.4586 0.022 Uiso 1 1 calc R . .
H13B H 0.2306 0.5036 0.4240 0.022 Uiso 1 1 calc R . .
C14 C 0.37773(10) 0.23938(19) 0.25631(8) 0.0207(3) Uani 1 1 d . . .
H14A H 0.4437 0.2824 0.2515 0.025 Uiso 1 1 calc R . .
H14B H 0.3473 0.1502 0.2115 0.025 Uiso 1 1 calc R . .
C15 C 0.11940(9) -0.10767(17) 0.37383(8) 0.0186(2) Uani 1 1 d . . .
C16 C 0.49249(10) -0.1401(2) 0.39974(8) 0.0253(3) Uani 1 1 d . . .
H16A H 0.5196 -0.0697 0.4503 0.038 Uiso 1 1 calc R . .
H16B H 0.5445 -0.2274 0.3935 0.038 Uiso 1 1 calc R . .
H16C H 0.4323 -0.2116 0.4008 0.038 Uiso 1 1 calc R . .
C17 C 0.15003(10) 0.21005(19) 0.53236(8) 0.0217(3) Uani 1 1 d . . .
H17 H 0.1409 0.2031 0.5869 0.026 Uiso 1 1 calc R . .
C18 C 0.32636(11) 0.5766(2) 0.22229(9) 0.0274(3) Uani 1 1 d . . .
H18A H 0.2784 0.6757 0.2169 0.033 Uiso 1 1 calc R . .
H18B H 0.3871 0.5984 0.2092 0.033 Uiso 1 1 calc R . .
C19 C 0.39664(9) 0.13595(17) 0.33687(7) 0.0180(2) Uani 1 1 d . . .

loop_
_atom_site_aniso_label
_atom_site_aniso_U_11
_atom_site_aniso_U_22
_atom_site_aniso_U_33
_atom_site_aniso_U_23
_atom_site_aniso_U_13
_atom_site_aniso_U_12
O4 0.0144(4) 0.0219(4) 0.0187(4) 0.0036(3) 0.0061(3) 0.0029(3)
O2 0.0182(4) 0.0236(5) 0.0211(4) 0.0006(3) 0.0081(3) 0.0046(3)
O1 0.0145(4) 0.0239(4) 0.0193(4) -0.0036(3) 0.0051(3) -0.0026(3)
O5 0.0222(4) 0.0202(4) 0.0213(5) -0.0015(3) 0.0034(3) -0.0044(3)
O3 0.0256(5) 0.0286(5) 0.0393(6) 0.0137(4) 0.0132(4) 0.0087(4)
O6 0.0270(5) 0.0200(4) 0.0312(5) 0.0011(4) 0.0100(4) -0.0048(4)
O7 0.0358(6) 0.0330(6) 0.0235(5) -0.0091(4) 0.0062(4) -0.0041(4)
C1 0.0144(5) 0.0191(5) 0.0205(6) 0.0011(4) 0.0049(4) 0.0010(4)
C2 0.0131(5) 0.0163(5) 0.0159(5) 0.0001(4) 0.0038(4) -0.0002(4)
C3 0.0129(5) 0.0171(5) 0.0181(5) 0.0002(4) 0.0051(4) 0.0008(4)
C4 0.0140(5) 0.0191(5) 0.0162(5) 0.0006(4) 0.0041(4) 0.0003(4)
C5 0.0154(5) 0.0183(5) 0.0158(5) 0.0008(4) 0.0041(4) 0.0004(4)
C6 0.0184(5) 0.0214(6) 0.0174(6) 0.0002(4) 0.0021(4) -0.0018(4)
C7 0.0196(5) 0.0239(6) 0.0161(5) -0.0002(4) 0.0055(4) -0.0008(5)
C8 0.0188(6) 0.0241(6) 0.0201(6) -0.0015(5) 0.0035(4) 0.0017(5)
C9 0.0199(5) 0.0227(6) 0.0176(6) 0.0033(5) 0.0064(4) 0.0011(4)
C10 0.0201(6) 0.0221(6) 0.0167(5) 0.0014(5) 0.0046(4) 0.0001(4)
C11 0.0171(6) 0.0284(7) 0.0285(7) -0.0041(5) 0.0076(5) -0.0056(5)
C12 0.0180(6) 0.0251(6) 0.0247(6) 0.0013(5) 0.0092(5) 0.0018(5)
C13 0.0166(5) 0.0180(5) 0.0201(6) -0.0021(4) 0.0041(4) -0.0018(4)
C14 0.0203(6) 0.0253(6) 0.0179(6) 0.0018(5) 0.0083(5) 0.0020(5)
C15 0.0160(5) 0.0171(5) 0.0219(6) -0.0008(4) 0.0047(4) 0.0009(4)
C16 0.0249(6) 0.0265(6) 0.0254(6) 0.0048(5) 0.0093(5) 0.0086(5)
C17 0.0231(6) 0.0247(6) 0.0190(6) 0.0002(5) 0.0089(5) 0.0018(5)
C18 0.0276(7) 0.0257(7) 0.0310(7) 0.0017(5) 0.0123(5) -0.0022(5)
C19 0.0159(5) 0.0200(6) 0.0181(5) -0.0009(4) 0.0055(4) 0.0010(4)

loop_
_atom_type_symbol
_atom_type_description
_atom_type_scat_dispersion_real
_atom_type_scat_dispersion_imag
_atom_type_scat_source
C C 0.0033 0.0016 'International Tables Vol C Tables 4.2.6.8 and 6.1.1.4'
H H 0.0000 0.0000 'International Tables Vol C Tables 4.2.6.8 and 6.1.1.4'
O O 0.0106 0.0060 'International Tables Vol C Tables 4.2.6.8 and 6.1.1.4'

loop_
_geom_angle_atom_site_label_1
_geom_angle_atom_site_label_2
_geom_angle_atom_site_label_3
_geom_angle
_geom_angle_site_symmetry_1
_geom_angle_site_symmetry_3
_geom_angle_publ_flag
C5 O4 C3 107.00(9) . . ?
C19 O2 C16 116.49(9) . . ?
C19 O1 C11 115.33(10) . . ?
C15 O5 C6 122.46(10) . . ?
C2 C1 C12 107.97(10) . . ?
C2 C1 H1A 110.1 . . ?
C12 C1 H1A 110.1 . . ?
C2 C1 H1B 110.1 . . ?
C12 C1 H1B 110.1 . . ?
H1A C1 H1B 108.4 . . ?
C3 C2 C1 109.63(9) . . ?
C3 C2 C13 108.83(10) . . ?
C1 C2 C13 106.83(10) . . ?
C3 C2 C4 97.17(9) . . ?
C1 C2 C4 118.80(10) . . ?
C13 C2 C4 114.88(10) . . ?
O4 C3 C9 111.45(10) . . ?
O4 C3 C2 104.77(9) . . ?
C9 C3 C2 111.31(10) . . ?
O4 C3 C15 107.38(9) . . ?
C9 C3 C15 112.52(10) . . ?
C2 C3 C15 109.04(10) . . ?
C10 C4 C6 108.11(10) . . ?
C10 C4 C2 113.07(10) . . ?
C6 C4 C2 107.76(9) . . ?
C10 C4 C5 117.73(10) . . ?
C6 C4 C5 105.70(10) . . ?
C2 C4 C5 103.86(9) . . ?
O4 C5 C19 113.55(10) . . ?
O4 C5 C4 105.47(9) . . ?
C19 C5 C4 117.11(10) . . ?
O4 C5 H5 106.7 . . ?
C19 C5 H5 106.7 . . ?
C4 C5 H5 106.7 . . ?
O5 C6 C4 111.21(10) . . ?
O5 C6 H6A 109.4 . . ?
C4 C6 H6A 109.4 . . ?
O5 C6 H6B 109.4 . . ?
C4 C6 H6B 109.4 . . ?
H6A C6 H6B 108.0 . . ?
C18 C7 C10 118.67(12) . . ?
C18 C7 C14 124.13(12) . . ?
C10 C7 C14 117.17(11) . . ?
O7 C8 C17 124.75(12) . . ?
O7 C8 C13 123.25(12) . . ?
C17 C8 C13 112.00(11) . . ?
C3 C9 C17 108.33(10) . . ?
C3 C9 H9A 110.0 . . ?
C17 C9 H9A 110.0 . . ?
C3 C9 H9B 110.0 . . ?
C17 C9 H9B 110.0 . . ?
H9A C9 H9B 108.4 . . ?
O3 C10 C7 122.41(12) . . ?
O3 C10 C4 119.13(11) . . ?
C7 C10 C4 118.46(10) . . ?
O1 C11 H11A 109.5 . . ?
O1 C11 H11B 109.5 . . ?
H11A C11 H11B 109.5 . . ?
O1 C11 H11C 109.5 . . ?
H11A C11 H11C 109.5 . . ?
H11B C11 H11C 109.5 . . ?
C17 C12 C1 110.97(10) . . ?
C17 C12 H12A 109.4 . . ?
C1 C12 H12A 109.4 . . ?
C17 C12 H12B 109.4 . . ?
C1 C12 H12B 109.4 . . ?
H12A C12 H12B 108.0 . . ?
C8 C13 C2 109.01(10) . . ?
C8 C13 H13A 109.9 . . ?
C2 C13 H13A 109.9 . . ?
C8 C13 H13B 109.9 . . ?
C2 C13 H13B 109.9 . . ?
H13A C13 H13B 108.3 . . ?
C7 C14 C19 112.60(10) . . ?
C7 C14 H14A 109.1 . . ?
C19 C14 H14A 109.1 . . ?
C7 C14 H14B 109.1 . . ?
C19 C14 H14B 109.1 . . ?
H14A C14 H14B 107.8 . . ?
O6 C15 O5 118.77(11) . . ?
O6 C15 C3 123.63(11) . . ?
O5 C15 C3 117.51(10) . . ?
O2 C16 H16A 109.5 . . ?
O2 C16 H16B 109.5 . . ?
H16A C16 H16B 109.5 . . ?
O2 C16 H16C 109.5 . . ?
H16A C16 H16C 109.5 . . ?
H16B C16 H16C 109.5 . . ?
C8 C17 C12 106.79(11) . . ?
C8 C17 C9 106.94(10) . . ?
C12 C17 C9 109.90(10) . . ?
C8 C17 H17 111.0 . . ?
C12 C17 H17 111.0 . . ?
C9 C17 H17 111.0 . . ?
C7 C18 H18A 120.0 . . ?
C7 C18 H18B 120.0 . . ?
H18A C18 H18B 120.0 . . ?
O1 C19 O2 112.14(10) . . ?
O1 C19 C14 113.62(10) . . ?
O2 C19 C14 103.63(10) . . ?
O1 C19 C5 108.29(10) . . ?
O2 C19 C5 111.96(10) . . ?
C14 C19 C5 107.11(10) . . ?

loop_
_geom_bond_atom_site_label_1
_geom_bond_atom_site_label_2
_geom_bond_distance
_geom_bond_site_symmetry_2
_geom_bond_publ_flag
O4 C5 1.4396(14) . ?
O4 C3 1.4417(14) . ?
O2 C19 1.4196(14) . ?
O2 C16 1.4306(16) . ?
O1 C19 1.4078(15) . ?
O1 C11 1.4333(15) . ?
O5 C15 1.3466(16) . ?
O5 C6 1.4550(16) . ?
O3 C10 1.2175(16) . ?
O6 C15 1.2067(16) . ?
O7 C8 1.2158(17) . ?
C1 C2 1.5381(16) . ?
C1 C12 1.5506(17) . ?
C1 H1A 0.9900 . ?
C1 H1B 0.9900 . ?
C2 C3 1.5319(16) . ?
C2 C13 1.5419(16) . ?
C2 C4 1.5519(16) . ?
C3 C9 1.5265(17) . ?
C3 C15 1.5459(17) . ?
C4 C10 1.5248(17) . ?
C4 C6 1.5329(17) . ?
C4 C5 1.5675(16) . ?
C5 C19 1.5378(16) . ?
C5 H5 1.0000 . ?
C6 H6A 0.9900 . ?
C6 H6B 0.9900 . ?
C7 C18 1.3345(19) . ?
C7 C10 1.4939(17) . ?
C7 C14 1.5048(18) . ?
C8 C17 1.5122(18) . ?
C8 C13 1.5181(17) . ?
C9 C17 1.5488(18) . ?
C9 H9A 0.9900 . ?
C9 H9B 0.9900 . ?
C11 H11A 0.9800 . ?
C11 H11B 0.9800 . ?
C11 H11C 0.9800 . ?
C12 C17 1.5469(19) . ?
C12 H12A 0.9900 . ?
C12 H12B 0.9900 . ?
C13 H13A 0.9900 . ?
C13 H13B 0.9900 . ?
C14 C19 1.5329(17) . ?
C14 H14A 0.9900 . ?
C14 H14B 0.9900 . ?
C16 H16A 0.9800 . ?
C16 H16B 0.9800 . ?
C16 H16C 0.9800 . ?
C17 H17 1.0000 . ?
C18 H18A 0.9500 . ?
C18 H18B 0.9500 . ?
